data_7034843
loop_
_publ_author_name
'Liu, Guang-Ning'
'Shi, Jian-Ru'
'Han, Xiao-Jiang'
'Zhang, Xiao'
'Li, Ke'
'Li, Jie'
'Zhang, Tao'
'Liu, Qi-Sheng'
'Zhang, Zhen-Wei'
'Li, Cuncheng'

_publ_section_title
;
 A comparison study of aliphatic and aromatic structure directing agents
 influencing the crystal and electronic structures, and properties of
 iodoplumbate hybrids: water induced structure conversion and visible
 light photocatalytic properties.
;
_journal_issue 28
_journal_name_full 'Dalton transactions (Cambridge, England : 2003)'
_journal_page_first 12561
_journal_page_last 12575
_journal_paper_doi 10.1039/c5dt00687b
_journal_volume 44
_journal_year 2015
_chemical_formula_moiety 'C14 H18 I6 N2 Pb2'
_chemical_formula_sum 'C14 H18 I6 N2 Pb2'
_chemical_formula_weight 1390.08
_chemical_melting_point ?
_space_group_IT_number 61
_symmetry_cell_setting orthorhombic
_symmetry_space_group_name_Hall '-P 2ac 2ab'
_symmetry_space_group_name_H-M 'P b c a'
_atom_sites_solution_hydrogens geom
_atom_sites_solution_primary direct
_atom_sites_solution_secondary difmap
_audit_creation_method SHELXL-97
_audit_update_record
;
2015-02-07 deposited with the CCDC.
2015-04-27 downloaded from the CCDC.
;
_cell_angle_alpha 90.00
_cell_angle_beta 90.00
_cell_angle_gamma 90.00
_cell_formula_units_Z 8
_cell_length_a 18.1430(6)
_cell_length_b 15.7880(5)
_cell_length_c 19.2737(8)
_cell_measurement_reflns_used 4173
_cell_measurement_temperature 293(2)
_cell_measurement_theta_max 28.8713
_cell_measurement_theta_min 2.7134
_cell_volume 5520.8(3)
_computing_cell_refinement
;
CrysAlisPro, Agilent Technologies,
Version 1.171.35.21 (release 20-01-2012 CrysAlis171 .NET)
;
_computing_data_collection
;
CrysAlisPro, Agilent Technologies,
Version 1.171.35.21 (release 20-01-2012 CrysAlis171 .NET)
;
_computing_data_reduction
;
CrysAlisPro, Agilent Technologies,
Version 1.171.35.21 (release 20-01-2012 CrysAlis171 .NET)
;
_computing_structure_refinement 'SHELXL-97 (Sheldrick, 1997)'
_computing_structure_solution 'SHELXS-97 (Sheldrick, 1990)'
_diffrn_ambient_temperature 293(2)
_diffrn_detector_area_resol_mean 16.0355
_diffrn_measured_fraction_theta_full 0.997
_diffrn_measured_fraction_theta_max 0.997
_diffrn_measurement_device_type 'Xcalibur, Eos, Gemini'
_diffrn_measurement_method '\w scans'
_diffrn_radiation_monochromator graphite
_diffrn_radiation_source 'fine-focus sealed tube'
_diffrn_radiation_type MoK\a
_diffrn_radiation_wavelength 0.71073
_diffrn_reflns_av_R_equivalents 0.0405
_diffrn_reflns_av_sigmaI/netI 0.0421
_diffrn_reflns_limit_h_max 21
_diffrn_reflns_limit_h_min -21
_diffrn_reflns_limit_k_max 18
_diffrn_reflns_limit_k_min -19
_diffrn_reflns_limit_l_max 23
_diffrn_reflns_limit_l_min -21
_diffrn_reflns_number 17407
_diffrn_reflns_theta_full 25.50
_diffrn_reflns_theta_max 25.50
_diffrn_reflns_theta_min 2.72
_exptl_absorpt_coefficient_mu 18.895
_exptl_absorpt_correction_T_max 1.00000
_exptl_absorpt_correction_T_min 0.30478
_exptl_absorpt_correction_type multi-scan
_exptl_absorpt_process_details
;                                                         
CrysAlisPro, Agilent Technologies,                        
Version 1.171.35.21 (release 20-01-2012 CrysAlis171 .NET) 
(compiled Jan 23 2012,18:06:46)                           
Empirical absorption correction using spherical harmonics,
 implemented in SCALE3 ABSPACK scaling algorithm.         
;
_exptl_crystal_colour yellow
_exptl_crystal_density_diffrn 3.345
_exptl_crystal_density_meas ?
_exptl_crystal_density_method 'not measured'
_exptl_crystal_description block
_exptl_crystal_F_000 4784
_exptl_crystal_size_max 0.12
_exptl_crystal_size_mid 0.10
_exptl_crystal_size_min 0.05
_refine_diff_density_max 1.236
_refine_diff_density_min -1.802
_refine_diff_density_rms 0.239
_refine_ls_extinction_method none
_refine_ls_goodness_of_fit_ref 0.992
_refine_ls_hydrogen_treatment constr
_refine_ls_matrix_type full
_refine_ls_number_parameters 217
_refine_ls_number_reflns 5112
_refine_ls_number_restraints 0
_refine_ls_restrained_S_all 0.992
_refine_ls_R_factor_all 0.0633
_refine_ls_R_factor_gt 0.0389
_refine_ls_shift/su_max 0.003
_refine_ls_shift/su_mean 0.000
_refine_ls_structure_factor_coef Fsqd
_refine_ls_weighting_details 'calc w=1/[\s^2^(Fo^2^)+(0.0330P)^2^+23.8308P] where P=(Fo^2^+2Fc^2^)/3'
_refine_ls_weighting_scheme calc
_refine_ls_wR_factor_gt 0.0773
_refine_ls_wR_factor_ref 0.0895
_reflns_number_gt 3700
_reflns_number_total 5112
_reflns_threshold_expression >2sigma(I)
_cod_data_source_file c5dt00687b2.cif
_cod_data_source_block compound_5
_cod_depositor_comments
;
The following automatic conversions were performed:

'_chemical_melting_point' value 'not measured' was changed to '?' -
the value is undefined or not given.

'_exptl_crystal_density_meas' value 'not measured' was changed to '?'
- the value is perceived as not measured.

Automatic conversion script
Id: cif_fix_values 3271 2015-04-21 07:52:19Z andrius 

 Adding full bibliography for 7034839--7034844.cif.
;
_cod_original_sg_symbol_H-M Pbca
_cod_database_code 7034843

loop_
_symmetry_equiv_pos_as_xyz
'x, y, z'
'-x+1/2, -y, z+1/2'
'-x, y+1/2, -z+1/2'
'x+1/2, -y+1/2, -z'
'-x, -y, -z'
'x-1/2, y, -z-1/2'
'x, -y-1/2, z-1/2'
'-x-1/2, y-1/2, z'

loop_
_atom_site_label
_atom_site_type_symbol
_atom_site_fract_x
_atom_site_fract_y
_atom_site_fract_z
_atom_site_U_iso_or_equiv
_atom_site_adp_type
_atom_site_occupancy
_atom_site_symmetry_multiplicity
_atom_site_calc_flag
_atom_site_refinement_flags
Pb1 Pb 0.254597(8) 0.759980(9) 0.354442(8) 0.03264(5) Uani 1 1 d .
Pb2 Pb 0.250699(8) 1.007908(9) 0.350908(9) 0.03353(5) Uani 1 1 d .
I1 I 0.279831(15) 0.879295(19) 0.483752(15) 0.04155(8) Uani 1 1 d .
I2 I 0.364161(15) 0.885471(19) 0.271353(17) 0.04718(9) Uani 1 1 d .
I3 I 0.116339(15) 0.889334(19) 0.312529(17) 0.04863(9) Uani 1 1 d .
I4 I 0.367054(13) 0.632760(16) 0.425096(16) 0.03700(8) Uani 1 1 d .
I5 I 0.125879(13) 0.636699(16) 0.411038(15) 0.03612(8) Uani 1 1 d .
I6 I 0.264598(16) 0.621804(19) 0.219426(16) 0.04691(9) Uani 1 1 d .
N1 N 0.56070(16) 0.6583(2) 0.35339(16) 0.0349(10) Uani 1 1 d .
N2 N 0.61808(16) 0.8491(2) 0.39114(17) 0.0367(10) Uani 1 1 d .
C1 C 0.5673(2) 0.5731(3) 0.3571(3) 0.0508(15) Uani 1 1 d .
H1A H 0.5645 0.5415 0.3164 0.061 Uiso 1 1 calc R
C2 C 0.5778(2) 0.5324(3) 0.4178(3) 0.0576(16) Uani 1 1 d .
H2A H 0.5825 0.4737 0.4191 0.069 Uiso 1 1 calc R
C3 C 0.5814(2) 0.5793(3) 0.4779(3) 0.0553(15) Uani 1 1 d .
H3A H 0.5873 0.5526 0.5206 0.066 Uiso 1 1 calc R
C4 C 0.5761(2) 0.6658(3) 0.4743(2) 0.0429(13) Uani 1 1 d .
H4A H 0.5789 0.6979 0.5147 0.052 Uiso 1 1 calc R
C5 C 0.56675(18) 0.7054(2) 0.4115(2) 0.0307(11) Uani 1 1 d .
C6 C 0.55889(19) 0.7999(2) 0.4077(2) 0.0301(11) Uani 1 1 d .
C7 C 0.4934(2) 0.8380(3) 0.4237(2) 0.0422(13) Uani 1 1 d .
H7A H 0.4528 0.8051 0.4355 0.051 Uiso 1 1 calc R
C8 C 0.4874(2) 0.9245(3) 0.4225(2) 0.0440(13) Uani 1 1 d .
H8A H 0.4430 0.9504 0.4340 0.053 Uiso 1 1 calc R
C9 C 0.5464(2) 0.9721(3) 0.4044(2) 0.0491(14) Uani 1 1 d .
H9A H 0.5424 1.0308 0.4028 0.059 Uiso 1 1 calc R
C10 C 0.6119(2) 0.9337(3) 0.3884(2) 0.0470(14) Uani 1 1 d .
H10A H 0.6523 0.9665 0.3757 0.056 Uiso 1 1 calc R
C11 C 0.6910(2) 0.8095(3) 0.3756(3) 0.0695(18) Uani 1 1 d .
H12A H 0.6902 0.7518 0.3927 0.083 Uiso 1 1 calc R
H12B H 0.6966 0.8067 0.3256 0.083 Uiso 1 1 calc R
C12 C 0.7544(2) 0.8506(4) 0.4034(3) 0.086(2) Uani 1 1 d .
H11A H 0.7979 0.8198 0.3903 0.130 Uiso 1 1 calc R
H11B H 0.7508 0.8522 0.4531 0.130 Uiso 1 1 calc R
H11C H 0.7573 0.9073 0.3857 0.130 Uiso 1 1 calc R
C21 C 0.5490(3) 0.6959(3) 0.2839(2) 0.0597(16) Uani 1 1 d .
H22A H 0.5444 0.7568 0.2892 0.072 Uiso 1 1 calc R
H22B H 0.5926 0.6853 0.2560 0.072 Uiso 1 1 calc R
C22 C 0.4843(2) 0.6645(4) 0.2460(2) 0.0720(19) Uani 1 1 d .
H21A H 0.4808 0.6930 0.2021 0.108 Uiso 1 1 calc R
H21B H 0.4406 0.6754 0.2726 0.108 Uiso 1 1 calc R
H21C H 0.4892 0.6047 0.2384 0.108 Uiso 1 1 calc R

loop_
_atom_site_aniso_label
_atom_site_aniso_U_11
_atom_site_aniso_U_22
_atom_site_aniso_U_33
_atom_site_aniso_U_23
_atom_site_aniso_U_13
_atom_site_aniso_U_12
Pb1 0.03416(7) 0.02377(7) 0.03998(10) 0.00189(8) -0.00105(7) -0.00101(6)
Pb2 0.03777(8) 0.02255(7) 0.04026(10) 0.00000(8) -0.00087(7) -0.00146(6)
I1 0.04515(13) 0.04333(15) 0.03616(16) 0.00091(15) 0.00057(13) 0.00038(13)
I2 0.05303(14) 0.04067(15) 0.04783(18) 0.00373(15) 0.01693(14) 0.00122(14)
I3 0.04600(13) 0.03637(15) 0.0635(2) -0.00447(16) -0.01879(14) -0.00558(13)
I4 0.03063(11) 0.03058(14) 0.04979(17) 0.00288(14) -0.00542(12) -0.00055(11)
I5 0.03340(11) 0.02938(13) 0.04558(16) -0.00309(13) 0.00832(12) -0.00140(11)
I6 0.05762(15) 0.04432(16) 0.03878(17) 0.00823(15) -0.00165(14) 0.00290(14)
N1 0.0364(15) 0.0360(18) 0.0323(19) -0.0009(17) 0.0021(15) -0.0032(15)
N2 0.0302(15) 0.0314(17) 0.049(2) -0.0023(18) 0.0016(15) 0.0004(14)
C1 0.051(2) 0.037(2) 0.064(3) -0.018(2) 0.004(2) -0.002(2)
C2 0.051(2) 0.032(2) 0.090(4) -0.002(3) -0.007(3) 0.011(2)
C3 0.055(2) 0.044(3) 0.067(3) 0.008(3) -0.020(2) 0.009(2)
C4 0.046(2) 0.038(2) 0.044(3) -0.002(2) -0.021(2) 0.007(2)
C5 0.0221(16) 0.029(2) 0.041(2) -0.008(2) 0.0002(17) -0.0020(16)
C6 0.0366(18) 0.0242(19) 0.030(2) 0.0034(19) -0.0095(17) -0.0015(17)
C7 0.038(2) 0.029(2) 0.060(3) -0.006(2) 0.000(2) -0.0058(18)
C8 0.0346(19) 0.029(2) 0.068(3) -0.005(2) -0.001(2) 0.0073(18)
C9 0.065(3) 0.0160(19) 0.066(3) 0.009(2) -0.008(2) 0.005(2)
C10 0.048(2) 0.031(2) 0.062(3) 0.007(2) -0.001(2) -0.008(2)
C11 0.043(2) 0.054(3) 0.111(4) -0.027(3) 0.019(3) -0.004(2)
C12 0.041(3) 0.130(6) 0.088(4) -0.036(4) -0.006(3) -0.005(3)
C21 0.083(3) 0.052(3) 0.045(3) -0.002(3) -0.008(3) -0.004(3)
C22 0.058(3) 0.101(4) 0.057(3) 0.018(3) -0.006(3) -0.001(3)

loop_
_atom_type_symbol
_atom_type_description
_atom_type_scat_dispersion_real
_atom_type_scat_dispersion_imag
_atom_type_scat_source
C C 0.0033 0.0016 'International Tables Vol C Tables 4.2.6.8 and 6.1.1.4'
H H 0.0000 0.0000 'International Tables Vol C Tables 4.2.6.8 and 6.1.1.4'
N N 0.0061 0.0033 'International Tables Vol C Tables 4.2.6.8 and 6.1.1.4'
I I -0.4742 1.8119 'International Tables Vol C Tables 4.2.6.8 and 6.1.1.4'
Pb Pb -3.3944 10.1111 'International Tables Vol C Tables 4.2.6.8 and 6.1.1.4'

loop_
_geom_angle_atom_site_label_1
_geom_angle_atom_site_label_2
_geom_angle_atom_site_label_3
_geom_angle
_geom_angle_site_symmetry_1
_geom_angle_site_symmetry_3
I1 Pb1 I4 86.882(9) . .
I1 Pb1 I5 101.407(9) . .
I4 Pb1 I5 86.473(8) . .
I1 Pb1 I2 86.341(9) . .
I4 Pb1 I2 101.854(8) . .
I5 Pb1 I2 169.012(9) . .
I1 Pb1 I3 86.267(9) . .
I4 Pb1 I3 167.509(9) . .
I5 Pb1 I3 84.662(8) . .
I2 Pb1 I3 88.119(8) . .
I1 Pb1 I6 168.245(9) . .
I4 Pb1 I6 83.565(8) . .
I5 Pb1 I6 84.861(8) . .
I2 Pb1 I6 88.927(9) . .
I3 Pb1 I6 104.341(9) . .
I6 Pb2 I3 94.742(9) 8_665 .
I6 Pb2 I2 90.924(9) 8_665 .
I3 Pb2 I2 91.496(9) . .
I6 Pb2 I5 89.444(9) 8_665 8_665
I3 Pb2 I5 171.310(9) . 8_665
I2 Pb2 I5 96.055(8) . 8_665
I6 Pb2 I4 87.085(9) 8_665 8_665
I3 Pb2 I4 87.425(8) . 8_665
I2 Pb2 I4 177.649(9) . 8_665
I5 Pb2 I4 85.182(8) 8_665 8_665
I6 Pb2 I1 174.913(9) 8_665 .
I3 Pb2 I1 86.609(9) . .
I2 Pb2 I1 84.133(9) . .
I5 Pb2 I1 89.882(8) 8_665 .
I4 Pb2 I1 97.883(9) 8_665 .
Pb1 I1 Pb2 74.472(8) . .
Pb2 I2 Pb1 74.827(8) . .
Pb2 I3 Pb1 74.091(7) . .
Pb1 I4 Pb2 76.791(7) . 8_655
Pb1 I5 Pb2 75.972(7) . 8_655
Pb2 I6 Pb1 75.132(8) 8_655 .
C5 N1 C1 119.8(4) . .
C5 N1 C21 122.8(4) . .
C1 N1 C21 117.4(4) . .
C10 N2 C6 120.7(3) . .
C10 N2 C11 118.8(3) . .
C6 N2 C11 120.4(3) . .
C2 C1 N1 122.2(4) . .
C2 C1 H1A 118.9 . .
N1 C1 H1A 118.9 . .
C1 C2 C3 118.7(4) . .
C1 C2 H2A 120.6 . .
C3 C2 H2A 120.6 . .
C4 C3 C2 119.3(5) . .
C4 C3 H3A 120.3 . .
C2 C3 H3A 120.3 . .
C3 C4 C5 120.5(4) . .
C3 C4 H4A 119.8 . .
C5 C4 H4A 119.8 . .
N1 C5 C4 119.4(4) . .
N1 C5 C6 120.0(3) . .
C4 C5 C6 120.5(4) . .
N2 C6 C7 119.2(3) . .
N2 C6 C5 120.2(3) . .
C7 C6 C5 120.6(3) . .
C6 C7 C8 120.2(4) . .
C6 C7 H7A 119.9 . .
C8 C7 H7A 119.9 . .
C9 C8 C7 119.7(4) . .
C9 C8 H8A 120.2 . .
C7 C8 H8A 120.2 . .
C8 C9 C10 119.9(4) . .
C8 C9 H9A 120.0 . .
C10 C9 H9A 120.0 . .
N2 C10 C9 120.3(4) . .
N2 C10 H10A 119.9 . .
C9 C10 H10A 119.9 . .
C12 C11 N2 116.7(4) . .
C12 C11 H12A 108.1 . .
N2 C11 H12A 108.1 . .
C12 C11 H12B 108.1 . .
N2 C11 H12B 108.1 . .
H12A C11 H12B 107.3 . .
C11 C12 H11A 109.5 . .
C11 C12 H11B 109.5 . .
H11A C12 H11B 109.5 . .
C11 C12 H11C 109.5 . .
H11A C12 H11C 109.5 . .
H11B C12 H11C 109.5 . .
C22 C21 N1 115.4(4) . .
C22 C21 H22A 108.4 . .
N1 C21 H22A 108.4 . .
C22 C21 H22B 108.4 . .
N1 C21 H22B 108.4 . .
H22A C21 H22B 107.5 . .
C21 C22 H21A 109.5 . .
C21 C22 H21B 109.5 . .
H21A C22 H21B 109.5 . .
C21 C22 H21C 109.5 . .
H21A C22 H21C 109.5 . .
H21B C22 H21C 109.5 . .

loop_
_geom_bond_atom_site_label_1
_geom_bond_atom_site_label_2
_geom_bond_distance
_geom_bond_site_symmetry_2
Pb1 I1 3.1575(3) .
Pb1 I4 3.1704(3) .
Pb1 I5 3.2298(3) .
Pb1 I2 3.2313(3) .
Pb1 I3 3.3340(3) .
Pb1 I6 3.4005(4) .
Pb2 I6 3.1197(4) 8_665
Pb2 I3 3.1613(3) .
Pb2 I2 3.2133(3) .
Pb2 I5 3.2391(3) 8_665
Pb2 I4 3.2395(3) 8_665
Pb2 I1 3.3103(3) .
I4 Pb2 3.2395(3) 8_655
I5 Pb2 3.2391(3) 8_655
I6 Pb2 3.1197(4) 8_655
N1 C5 1.349(5) .
N1 C1 1.353(6) .
N1 C21 1.479(5) .
N2 C10 1.342(5) .
N2 C6 1.363(5) .
N2 C11 1.494(5) .
C1 C2 1.348(7) .
C1 H1A 0.9300 .
C2 C3 1.377(7) .
C2 H2A 0.9300 .
C3 C4 1.371(6) .
C3 H3A 0.9300 .
C4 C5 1.373(6) .
C4 H4A 0.9300 .
C5 C6 1.501(5) .
C6 C7 1.367(5) .
C7 C8 1.371(6) .
C7 H7A 0.9300 .
C8 C9 1.353(6) .
C8 H8A 0.9300 .
C9 C10 1.370(6) .
C9 H9A 0.9300 .
C10 H10A 0.9300 .
C11 C12 1.425(7) .
C11 H12A 0.9700 .
C11 H12B 0.9700 .
C12 H11A 0.9600 .
C12 H11B 0.9600 .
C12 H11C 0.9600 .
C21 C22 1.470(6) .
C21 H22A 0.9700 .
C21 H22B 0.9700 .
C22 H21A 0.9600 .
C22 H21B 0.9600 .
C22 H21C 0.9600 .
